data_1529445
loop_
_publ_author_name
'Guo, Peng'
'Shin, Jiho'
'Greenaway, Alex G.'
'Min, Jung Gi'
'Su, Jie'
'Choi, Hyun June'
'Liu, Leifeng'
'Cox, Paul A.'
'Hong, Suk Bong'
'Wright, Paul A.'
'Zou, Xiaodong'

_publ_section_title
;
 A zeolite family with expanding structural complexity and embedded
 isoreticular structures
;
_journal_issue 7563
_journal_name_full Nature
_journal_page_first 74
_journal_page_last 78
_journal_paper_doi 10.1038/nature14575
_journal_volume 524
_journal_year 2015
_chemical_formula_moiety Al631Si2009O5280,N56C448Na560Sr11O586
_chemical_formula_sum 'C448 Al638 N56 Na560 O5866 Si2002 Sr11'
_chemical_formula_weight 187285.41
_chemical_name_common Na_exchanged_PST_20
_chemical_name_systematic ' ?'
_space_group_IT_number 229
_symmetry_cell_setting cubic
_symmetry_Int_Tables_number 229
_symmetry_space_group_name_Hall '-I 4 2 3'
_symmetry_space_group_name_H-M 'I m -3 m'
_cell_angle_alpha 90
_cell_angle_beta 90
_cell_angle_gamma 90
_cell_formula_units_Z 1
_cell_length_a 55.0664(7)
_cell_length_b 55.0664(7)
_cell_length_c 55.0664(7)
_cell_measurement_temperature 100
_cell_volume 166978(4)
_computing_structure_refinement TOPAS
_diffrn_ambient_temperature 100
_diffrn_measurement_device_type Synchrotron
_diffrn_radiation_probe x-ray
_diffrn_radiation_type synchrotron
_diffrn_radiation_wavelength 0.40091
_diffrn_source Synchrotron
_diffrn_source_target Synchrotron
_diffrn_source_type Synchrotron
_exptl_crystal_density_diffrn 1.862
_pd_calc_method 'Rietveld Refinement'
_pd_char_colour white
_pd_instr_location ' ?'
_pd_meas_2theta_range_inc 0.004
_pd_meas_2theta_range_max 27.5
_pd_meas_2theta_range_min 1
_pd_proc_info_excluded_regions ' ?'
_pd_proc_ls_prof_R_factor 0.06528
_pd_proc_ls_prof_wR_expected 0.02460
_pd_proc_ls_prof_wR_factor 0.08828
_pd_spec_mounting ' ?'
_refine_ls_goodness_of_fit_all 3.589
_refine_ls_matrix_type full
_refine_ls_number_parameters 323
_refine_ls_number_restraints 318
_refine_ls_R_Fsqd_factor 0.05625
_refine_ls_shift/su_max 0.001
_cod_data_source_file nature14575-s2.cif
_cod_data_source_block Na_exchanged_PST20
_cod_database_code 1529445
_refine_ls_r_f_factor 0.03625

loop_
_publ_contact_author_name
_publ_contact_author_address
_publ_contact_author_email
'Xiaodong Zou'
; 
Inorganic and Structural Chemistry and Berzelii Centre 
EXSELENT on Porous Materials, 
Department of Materials and Environmental Chemistry, 
Stockholm University, 
SE-106 91 Stockholm, Sweden.
;
xzou@mmk.su.se
'Paul A. Wright'
; 
EaStCHEM School of Chemistry, University of St Andrews, 
St. Andrews, 
KY16 9ST, UK.
;
paw2@st-andrews.ac.uk
'Suk Bong Hong'
;
Center for Ordered Nanoporous Materials Synthesis, 
School of Environmental Science and Engineering and 
Department of Chemical Engineering,
 POSTECH, Pohang 790-784, Korea.
;
sbhong@postech.ac.kr

loop_
_symmetry_equiv_pos_site_id
_symmetry_equiv_pos_as_xyz
1 x,y,z
2 -x,-y,z
3 -x,y,-z
4 x,-y,-z
5 z,x,y
6 z,-x,-y
7 -z,-x,y
8 -z,x,-y
9 y,z,x
10 -y,z,-x
11 y,-z,-x
12 -y,-z,x
13 y,x,-z
14 -y,-x,-z
15 y,-x,z
16 -y,x,z
17 x,z,-y
18 -x,z,y
19 -x,-z,-y
20 x,-z,y
21 z,y,-x
22 z,-y,x
23 -z,y,x
24 -z,-y,-x
25 -x,-y,-z
26 x,y,-z
27 x,-y,z
28 -x,y,z
29 -z,-x,-y
30 -z,x,y
31 z,x,-y
32 z,-x,y
33 -y,-z,-x
34 y,-z,x
35 -y,z,x
36 y,z,-x
37 -y,-x,z
38 y,x,z
39 -y,x,-z
40 y,-x,-z
41 -x,-z,y
42 x,-z,-y
43 x,z,y
44 -x,z,-y
45 -z,-y,x
46 -z,y,-x
47 z,-y,-x
48 z,y,x
49 x+1/2,y+1/2,z+1/2
50 -x+1/2,-y+1/2,z+1/2
51 -x+1/2,y+1/2,-z+1/2
52 x+1/2,-y+1/2,-z+1/2
53 z+1/2,x+1/2,y+1/2
54 z+1/2,-x+1/2,-y+1/2
55 -z+1/2,-x+1/2,y+1/2
56 -z+1/2,x+1/2,-y+1/2
57 y+1/2,z+1/2,x+1/2
58 -y+1/2,z+1/2,-x+1/2
59 y+1/2,-z+1/2,-x+1/2
60 -y+1/2,-z+1/2,x+1/2
61 y+1/2,x+1/2,-z+1/2
62 -y+1/2,-x+1/2,-z+1/2
63 y+1/2,-x+1/2,z+1/2
64 -y+1/2,x+1/2,z+1/2
65 x+1/2,z+1/2,-y+1/2
66 -x+1/2,z+1/2,y+1/2
67 -x+1/2,-z+1/2,-y+1/2
68 x+1/2,-z+1/2,y+1/2
69 z+1/2,y+1/2,-x+1/2
70 z+1/2,-y+1/2,x+1/2
71 -z+1/2,y+1/2,x+1/2
72 -z+1/2,-y+1/2,-x+1/2
73 -x+1/2,-y+1/2,-z+1/2
74 x+1/2,y+1/2,-z+1/2
75 x+1/2,-y+1/2,z+1/2
76 -x+1/2,y+1/2,z+1/2
77 -z+1/2,-x+1/2,-y+1/2
78 -z+1/2,x+1/2,y+1/2
79 z+1/2,x+1/2,-y+1/2
80 z+1/2,-x+1/2,y+1/2
81 -y+1/2,-z+1/2,-x+1/2
82 y+1/2,-z+1/2,x+1/2
83 -y+1/2,z+1/2,x+1/2
84 y+1/2,z+1/2,-x+1/2
85 -y+1/2,-x+1/2,z+1/2
86 y+1/2,x+1/2,z+1/2
87 -y+1/2,x+1/2,-z+1/2
88 y+1/2,-x+1/2,-z+1/2
89 -x+1/2,-z+1/2,y+1/2
90 x+1/2,-z+1/2,-y+1/2
91 x+1/2,z+1/2,y+1/2
92 -x+1/2,z+1/2,-y+1/2
93 -z+1/2,-y+1/2,x+1/2
94 -z+1/2,y+1/2,-x+1/2
95 z+1/2,-y+1/2,-x+1/2
96 z+1/2,y+1/2,x+1/2

loop_
_atom_site_label
_atom_site_type_symbol
_atom_site_fract_x
_atom_site_fract_y
_atom_site_fract_z
_atom_site_adp_type
_atom_site_U_iso_or_equiv
_atom_site_symmetry_multiplicity
_atom_site_occupancy
_atom_site_calc_flag
_atom_site_refinement_flags
_atom_site_disorder_assembly
_atom_site_disorder_group
Si1 Si 0.5286(3) 0.9731(3) 0.5701(3) Uiso 0.0127 96 0.7583 d . . .
Al1 Al 0.5286(3) 0.9731(3) 0.5701(3) Uiso 0.0127 96 0.2417 d . . .
Si2 Si 0.6181(4) 0.0620(3) 0.6583(4) Uiso 0.0127 96 0.7583 d . . .
Al2 Al 0.6181(4) 0.0620(3) 0.6583(4) Uiso 0.0127 96 0.2417 d . . .
Si3 Si 0.75 0.7905(3) 0.6528(3) Uiso 0.0127 96 0.7583 d . . .
Al3 Al 0.75 0.7905(3) 0.6528(3) Uiso 0.0127 96 0.2417 d . . .
Si4 Si 0.5283(3) 0.0611(3) 0.3867(3) Uiso 0.0127 96 0.7583 d . . .
Al4 Al 0.5283(3) 0.0611(3) 0.3867(3) Uiso 0.0127 96 0.2417 d . . .
Si8 Si 0.3413(3) 0.0622(3) 0.5612(3) Uiso 0.0127 96 0.7583 d . . .
Al8 Al 0.3413(3) 0.0622(3) 0.5612(3) Uiso 0.0127 96 0.2417 d . . .
Si9 Si 0.7901(3) 0.4302(3) 0.4714(3) Uiso 0.0127 96 0.7583 d . . .
Al9 Al 0.7901(3) 0.4302(3) 0.4714(3) Uiso 0.0127 96 0.2417 d . . .
Si10 Si 0.75 0.3877(3) 0.4709(2) Uiso 0.0127 96 0.7583 d . . .
Al10 Al 0.75 0.3877(3) 0.4709(2) Uiso 0.0127 96 0.2417 d . . .
Si11 Si 0.6965(3) 0.3867(3) 0.4720(3) Uiso 0.0127 96 0.7583 d . . .
Al11 Al 0.6965(3) 0.3867(3) 0.4720(3) Uiso 0.0127 96 0.2417 d . . .
Si12 Si 0.6651(3) 0.4329(3) 0.4713(3) Uiso 0.0127 96 0.7583 d . . .
Al12 Al 0.6651(3) 0.4329(3) 0.4713(3) Uiso 0.0127 96 0.2417 d . . .
Si13 Si 0.6071(3) 0.4317(3) 0.4709(3) Uiso 0.0127 96 0.7583 d . . .
Al13 Al 0.6071(3) 0.4317(3) 0.4709(3) Uiso 0.0127 96 0.2417 d . . .
Si14 Si 0.6590(3) 0.3813(3) 0.2443(3) Uiso 0.0127 96 0.7583 d . . .
Al14 Al 0.6590(3) 0.3813(3) 0.2443(3) Uiso 0.0127 96 0.2417 d . . .
Si15 Si 0.7001(3) 0.4381(3) 0.3393(3) Uiso 0.0127 96 0.7583 d . . .
Al15 Al 0.7001(3) 0.4381(3) 0.3393(3) Uiso 0.0127 96 0.2417 d . . .
Si16 Si 0.6591(3) 0.3803(3) 0.3024(3) Uiso 0.0127 96 0.7583 d . . .
Al16 Al 0.6591(3) 0.3803(3) 0.3024(3) Uiso 0.0127 96 0.2417 d . . .
Si17 Si 0.6594(3) 0.2435(3) 0.4380(3) Uiso 0.0127 96 0.7583 d . . .
Al17 Al 0.6594(3) 0.2435(3) 0.4380(3) Uiso 0.0127 96 0.2417 d . . .
Si18 Si 0.1200(3) 0.6588(3) 0.3811(3) Uiso 0.0127 96 0.7583 d . . .
Al18 Al 0.1200(3) 0.6588(3) 0.3811(3) Uiso 0.0127 96 0.2417 d . . .
Si19 Si 0.1530(3) 0.4317(3) 0.4720(3) Uiso 0.0127 96 0.7583 d . . .
Al19 Al 0.1530(3) 0.4317(3) 0.4720(3) Uiso 0.0127 96 0.2417 d . . .
Si20 Si 0.1183(3) 0.3865(3) 0.4719(3) Uiso 0.0127 96 0.7583 d . . .
Al20 Al 0.1183(3) 0.3865(3) 0.4719(3) Uiso 0.0127 96 0.2417 d . . .
Si21 Si 0.1192(3) 0.5617(3) 0.6586(3) Uiso 0.0127 96 0.7583 d . . .
Al21 Al 0.1192(3) 0.5617(3) 0.6586(3) Uiso 0.0127 96 0.2417 d . . .
Si22 Si 0.8467(2) 0.7036(3) 0.5628(3) Uiso 0.0127 96 0.7583 d . . .
Al22 Al 0.8467(2) 0.7036(3) 0.5628(3) Uiso 0.0127 96 0.2417 d . . .
Si23 Si 0.7894(3) 0.7037(3) 0.6207(3) Uiso 0.0127 96 0.7583 d . . .
Al23 Al 0.7894(3) 0.7037(3) 0.6207(3) Uiso 0.0127 96 0.2417 d . . .
Si24 Si 0.8454(3) 0.7036(3) 0.6200(3) Uiso 0.0127 96 0.7583 d . . .
Al24 Al 0.8454(3) 0.7036(3) 0.6200(3) Uiso 0.0127 96 0.2417 d . . .
Si25 Si 0.9713(3) 0.5635(3) 0.7053(3) Uiso 0.0127 96 0.7583 d . . .
Al25 Al 0.9713(3) 0.5635(3) 0.7053(3) Uiso 0.0127 96 0.2417 d . . .
Si26 Si 0.0281(3) 0.6197(3) 0.7050(3) Uiso 0.0127 96 0.7583 d . . .
Al26 Al 0.0281(3) 0.6197(3) 0.7050(3) Uiso 0.0127 96 0.2417 d . . .
Si27 Si 0.9715(3) 0.7100(3) 0.2504(3) Uiso 0.0127 96 0.7583 d . . .
Al27 Al 0.9715(3) 0.7100(3) 0.2504(3) Uiso 0.0127 96 0.2417 d . . .
Si28 Si 0.9722(3) 0.6515(3) 0.2499(3) Uiso 0.0127 96 0.7583 d . . .
Al28 Al 0.9722(3) 0.6515(3) 0.2499(3) Uiso 0.0127 96 0.2417 d . . .
Si29 Si 0.7883(2) 0.4354(2) 0.2948(2) Uiso 0.0127 96 0.7583 d . . .
Al29 Al 0.7883(2) 0.4354(2) 0.2948(2) Uiso 0.0127 96 0.2417 d . . .
Si5 Si 0.25 0.0284(3) 0.4716(3) Uiso 0.0127 48 0.7583 d . . .
Al5 Al 0.25 0.0284(3) 0.4716(3) Uiso 0.0127 48 0.2417 d . . .
Si6 Si 0.75 0.8479(3) -0.3479(3) Uiso 0.0127 48 0.7583 d . . .
Al6 Al 0.75 0.8479(3) -0.3479(3) Uiso 0.0127 48 0.2417 d . . .
Si7 Si 0.7893(3) 0.75 0.7107(3) Uiso 0.0127 48 0.7583 d . . .
Al7 Al 0.7893(3) 0.75 0.7107(3) Uiso 0.0127 48 0.2417 d . . .
O1 O 0.3638(3) 0.0515(6) 0.4554(4) Uiso 0.019 96 1 d . . .
O2 O 0.6661(7) 0.0912(3) 0.5554(7) Uiso 0.019 96 1 d . . .
O3 O 0.6234(7) 0.0909(3) 0.3343(6) Uiso 0.019 96 1 d . . .
O4 O 0.5340(7) 0.0899(3) 0.3929(7) Uiso 0.019 96 1 d . . .
O5 O 0.7705(3) 0.4088(3) 0.4633(6) Uiso 0.019 96 1 d . . .
O6 O 0.7231(3) 0.3973(6) 0.4638(7) Uiso 0.019 96 1 d . . .
O7 O 0.6780(3) 0.4078(3) 0.4617(6) Uiso 0.019 96 1 d . . .
O8 O 0.6361(2) 0.4271(7) 0.4669(7) Uiso 0.019 96 1 d . . .
O9 O 0.1810(3) 0.4222(6) 0.4666(7) Uiso 0.019 96 1 d . . .
O10 O 0.6518(6) 0.4093(3) 0.2370(7) Uiso 0.019 96 1 d . . .
O11 O 0.6664(6) 0.2730(2) 0.3761(7) Uiso 0.019 96 1 d . . .
O12 O 0.6947(6) 0.3456(7) 0.4098(3) Uiso 0.019 96 1 d . . .
O13 O 0.7282(3) 0.4442(7) 0.3322(7) Uiso 0.019 96 1 d . . .
O14 O 0.3640(2) 0.4561(3) 0.7610(6) Uiso 0.019 96 1 d . . .
O15 O 0.3623(3) 0.4552(4) 0.6909(7) Uiso 0.019 96 1 d . . .
O16 O 0.1335(4) 0.4107(3) 0.4635(7) Uiso 0.019 96 1 d . . .
O17 O 0.5905(3) 0.1249(7) 0.3494(6) Uiso 0.019 96 1 d . . .
O18 O 0.1282(7) 0.4554(4) 0.6360(3) Uiso 0.019 96 1 d . . .
O19 O 0.8510(7) 0.7110(7) 0.5915(3) Uiso 0.019 96 1 d . . .
O20 O 0.8172(3) 0.6978(6) 0.5602(6) Uiso 0.019 96 1 d . . .
O21 O 0.8171(3) 0.6962(7) 0.6264(7) Uiso 0.019 96 1 d . . .
O22 O 0.7818(7) 0.7121(7) 0.5928(3) Uiso 0.019 96 1 d . . .
O23 O 0.9651(7) 0.5917(3) 0.7137(6) Uiso 0.019 96 1 d . . .
O24 O 0.7724(4) 0.3189(3) 0.6295(6) Uiso 0.019 96 1 d . . .
O25 O 0.7740(3) 0.3180(3) 0.5534(6) Uiso 0.019 96 1 d . . .
O26 O 0.0456(4) 0.4457(7) 0.3176(3) Uiso 0.019 96 1 d . . .
O27 O 0.0455(4) 0.3733(7) 0.3182(3) Uiso 0.019 96 1 d . . .
O28 O 0.8638(4) 0.4471(6) 0.6816(3) Uiso 0.019 96 1 d . . .
O29 O 0.8622(4) 0.3711(6) 0.6801(3) Uiso 0.019 96 1 d . . .
O30 O 0.9674(7) 0.6807(3) 0.2572(6) Uiso 0.019 96 1 d . . .
O31 O 0.9548(4) 0.2262(3) 0.6442(6) Uiso 0.019 96 1 d . . .
O32 O 0.9535(3) 0.7722(3) 0.7195(6) Uiso 0.019 96 1 d . . .
O33 O 0.0389(6) 0.7277(3) 0.6351(4) Uiso 0.019 96 1 d . . .
O34 O 0.7270(3) 0.0378(7) 0.5456(4) Uiso 0.019 96 1 d . . .
O35 O 0.2808(7) 0.1374(4) 0.7732(3) Uiso 0.019 96 1 d . . .
O36 O 0.3187(3) 0.2575(7) 0.8530(5) Uiso 0.019 96 1 d . . .
O37 O 0.3561(7) 0.2262(3) 0.8635(4) Uiso 0.019 96 1 d . . .
O38 O 0.7568(8) 0.8185(2) 0.2864(5) Uiso 0.019 96 1 d . . .
O69 O 0.4101(3) 0.0570(7) 0.3499(6) Uiso 0.019 96 1 d . . .
O39 O 0.6840(7) 0.3160(7) 0.5522(9) Uiso 0.019 48 1 d . . .
O40 O 0.8198(8) 0.1802(8) 0.1310(8) Uiso 0.019 48 1 d . . .
O41 O 0.6352(6) 0.3648(6) 0.2364(10) Uiso 0.019 48 1 d . . .
O42 O 0.5899(8) 0.4101(8) 0.4589(9) Uiso 0.019 48 1 d . . .
O43 O 0.9626(11) 0.2744(6) 0.2744(6) Uiso 0.019 48 1 d . . .
O44 O 0.8551(9) 0.2733(6) 0.2733(6) Uiso 0.019 48 1 d . . .
O45 O 0.7847(8) 0.4526(7) 0.4526(7) Uiso 0.019 48 1 d . . .
O46 O 0.6757(9) 0.4563(7) 0.4563(7) Uiso 0.019 48 1 d . . .
O47 O 0.6017(8) 0.4585(6) 0.4585(6) Uiso 0.019 48 1 d . . .
O48 O 0.6902(10) 0.3670(6) 0.3670(6) Uiso 0.019 48 1 d . . .
O49 O 0.1453(10) 0.4554(7) 0.4554(7) Uiso 0.019 48 1 d . . .
O50 O 0.1274(10) 0.6352(6) 0.6352(6) Uiso 0.019 48 1 d . . .
O67 O 0.5468(7) 0.0316(10) 0.4532(7) Uiso 0.019 48 1 d . . .
O68 O 0.3650(7) 0.0534(9) 0.6350(7) Uiso 0.019 48 1 d . . .
O63 O 0.72073 0.2263(5) 0.7737(5) Uiso 0.019 48 1 d . . .
O70 O 0.5396(7) 0.0447(4) 0.4089(3) Uiso 0.019 96 1 d . . .
O51 O 0 0.5593(10) 0.6985(10) Uiso 0.019 48 1 d . . .
O52 O 0 0.6255(10) 0.6978(10) Uiso 0.019 48 1 d . . .
O53 O 0 0.6434(9) 0.2423(9) Uiso 0.019 48 1 d . . .
O54 O 0 0.7152(10) 0.2415(10) Uiso 0.019 48 1 d . . .
O55 O 0.7399(10) 0.0325(8) 0.5 Uiso 0.019 48 1 d . . .
O56 O 0.7549(9) 0.6187(9) 0.5 Uiso 0.019 48 1 d . . .
O57 O 0.7853(10) 0.4373(11) 0.5 Uiso 0.019 48 1 d . . .
O58 O 0.6922(11) 0.3799(10) 0.5 Uiso 0.019 48 1 d . . .
O59 O 0.6736(9) 0.4391(9) 0.5 Uiso 0.019 48 1 d . . .
O60 O 0.6014(10) 0.4358(11) 0.5 Uiso 0.019 48 1 d . . .
O61 O 0.1472(10) 0.4410(9) 0.5 Uiso 0.019 48 1 d . . .
O62 O 0.1244(10) 0.3782(9) 0.5 Uiso 0.019 48 1 d . . .
O65 O 0.5 -0.0319(12) 0.4384(11) Uiso 0.019 48 1 d . . .
O66 O 0.5 0.0561(11) 0.3791(11) Uiso 0.019 48 1 d . . .
O64 O 0.5799(10) 0 0.5371(12) Uiso 0.019 48 1 d . . .
Ow1 O 0.0232(17) 0.9768(17) 0.0232(17) Uiso 0.0507 16 1 d . . .
Ow2 O 0.5 0.44442 0.5 Uiso 0.0507 12 1 d . . .
Ow3 O 0.5 0.298(3) 0.298(3) Uiso 0.0507 24 1 d . . .
Ow4 O 0.902(2) 0.33193 0.902(2) Uiso 0.0507 48 1 d . . .
Ow5 O 0.2523(18) 0.084(2) 0.7477(18) Uiso 0.0507 48 1 d . . .
Ow6 O 0.813(2) 0.588(3) 0.813(2) Uiso 0.0507 48 1 d . . .
Ow7 O 0.276(3) 0.5 0.724(3) Uiso 0.0507 24 1 d . . .
Ow8 O 0.627(3) 0.373(3) 0 Uiso 0.0507 24 1 d . . .
Ow9 O 0.11827 0.5 0.92566 Uiso 0.0507 48 1 d . . .
Ow10 O 0.818(3) 0.6256(19) 0.6256(19) Uiso 0.0507 48 1 d . . .
Ow11 O 0.28281 0.66589 0.91327 Uiso 0.0507 96 1 d . . .
Ow12 O 0.17165 0.5 0 Uiso 0.0507 24 1 d . . .
Na1 Na 0 0.129(2) 0 Uiso 0.038 12 0.9815 d . . .
Sr1 Sr 0 0.129(2) 0 Uiso 0.038 12 0.0185 d . . .
Na2 Na -0.140(2) 0.5 0.5 Uiso 0.038 12 0.9815 d . . .
Sr2 Sr -0.140(2) 0.5 0.5 Uiso 0.038 12 0.0185 d . . .
Na3 Na 0.780(2) 0.5 0.5 Uiso 0.038 12 0.9815 d . . .
Sr3 Sr 0.780(2) 0.5 0.5 Uiso 0.038 12 0.0185 d . . .
Na4 Na 0 0.544(3) 0 Uiso 0.038 12 0.4907 d . . .
Sr4 Sr 0 0.544(3) 0 Uiso 0.038 12 0.0093 d . . .
Ow4b O 0 0.544(3) 0 Uiso 0.0507 12 0.5 d . . .
Na5 Na 0.2738(9) 0.623(2) 0.7262(9) Uiso 0.038 48 0.9815 d . . .
Sr5 Sr 0.2738(9) 0.623(2) 0.7262(9) Uiso 0.038 48 0.0185 d . . .
Ow13 O 0.591(2) 0.300(2) 0.409(2) Uiso 0.0507 48 1 d . . .
Na6 Na 0.7732(18) 0.4074(17) 0.5926(17) Uiso 0.038 48 0.9815 d . . .
Sr6 Sr 0.7732(18) 0.4074(17) 0.5926(17) Uiso 0.038 48 0.0185 d . . .
Ow4a O 0.0479(9) 0.592(3) 0.0479(9) Uiso 0.0507 48 1 d . . .
Na7 Na 0.0731(11) 0.5802(17) 0.9269(11) Uiso 0.038 48 0.9815 d . . .
Sr7 Sr 0.0731(11) 0.5802(17) 0.9269(11) Uiso 0.038 48 0.0185 d . . .
Na8 Na 0.8217(14) 0.4733(7) 0.8217(14) Uiso 0.038 48 0.4907 d . . .
Sr8 Sr 0.8217(14) 0.4733(7) 0.8217(14) Uiso 0.038 48 0.0072 d . . .
Ow5a O 0.8217(14) 0.4733(7) 0.8217(14) Uiso 0.0507 48 0.5 d . . .
Na9 Na 0.1840(14) 0.3656(17) 0.8160(14) Uiso 0.038 48 0.9815 d . . .
Sr9 Sr 0.1840(14) 0.3656(17) 0.8160(14) Uiso 0.038 48 0.0185 d . . .
Na10 Na 0.3166(14) 0.7874(18) 0.3166(14) Uiso 0.038 48 0.9815 d . . .
Sr10 Sr 0.3166(14) 0.7874(18) 0.3166(14) Uiso 0.038 48 0.0185 d . . .
Na11 Na 0.1363(17) 0.8637(17) 1 Uiso 0.038 24 0.9815 d . . .
Sr11 Sr 0.1363(17) 0.8637(17) 1 Uiso 0.038 24 0.0185 d . . .
Na12 Na 0 0.8253(18) 0.6887(16) Uiso 0.038 48 0.9815 d . . .
Sr12 Sr 0 0.8253(18) 0.6887(16) Uiso 0.038 48 0.0185 d . . .
Na13 Na 0.7016(19) 0.5 0.1126(16) Uiso 0.038 48 0.9815 d . . .
Sr13 Sr 0.7016(19) 0.5 0.1126(16) Uiso 0.038 48 0.0185 d . . .
Na14 Na 0.9081(16) 0.4465(9) 0.7282(12) Uiso 0.038 96 0.9815 d . . .
Sr14 Sr 0.9081(16) 0.4465(9) 0.7282(12) Uiso 0.038 96 0.0185 d . . .
Na15 Na 0.9468(15) 0.5 0.682(2) Uiso 0.038 48 0.9815 d . . .
Sr15 Sr 0.9468(15) 0.5 0.682(2) Uiso 0.038 48 0.0185 d . . .
N4 N 0 0.2239 0 Uiso 0.0633 12 1 d . . .
C13 C 0 0.207701 -0.023548 Uiso 0.0633 48 0.5 d . . .
C14 C 0 0.221303 -0.047047 Uiso 0.0633 48 0.5 d . . .
C15 C -0.023548 0.240099 0 Uiso 0.0633 48 0.5 d . . .
C16 C -0.047047 0.226497 0 Uiso 0.0633 48 0.5 d . . .
N5 N 0 0.4087 0 Uiso 0.0633 12 1 d . . .
C17 C 0 0.392501 -0.023548 Uiso 0.0633 48 0.5 d . . .
C18 C 0 0.406103 -0.047047 Uiso 0.0633 48 0.5 d . . .
C19 C -0.023548 0.424899 0 Uiso 0.0633 48 0.5 d . . .
C20 C -0.047047 0.411297 0 Uiso 0.0633 48 0.5 d . . .
N1 N 0.11602 0.11602 0.11602 Uiso 0.0633 16 0.5 d . . .
C1 C 0.099961 0.099961 0.099961 Uiso 0.0633 16 0.5 d . . .
C2 C 0.107712 0.081025 0.081025 Uiso 0.0633 48 0.1667 d . . .
C3 C 0.131522 0.100084 0.131522 Uiso 0.0633 48 0.5 d . . .
C4 C 0.1387 0.073602 0.1387 Uiso 0.0633 48 0.5 d . . .
N2 N 0.11224 0.11224 0.11224 Uiso 0.0633 16 0.5 d . . .
C5 C 0.128299 0.128299 0.128299 Uiso 0.0633 16 0.5 d . . .
C6 C 0.120548 0.147341 0.147341 Uiso 0.0633 48 0.1667 d . . .
C7 C 0.096803 0.128299 0.096803 Uiso 0.0633 48 0.5 d . . .
C8 C 0.08956 0.154658 0.08956 Uiso 0.0633 48 0.5 d . . .
N3 N 0.21139 0.21139 0.21139 Uiso 0.0633 16 0.5 d . . .
C9 C 0.176289 0.176289 0.20277 Uiso 0.0633 48 0.1667 d . . .
C10 C 0.195454 0.226827 0.226827 Uiso 0.0633 48 0.5 d . . .
C11 C 0.168972 0.23407 0.23407 Uiso 0.0633 48 0.5 d . . .
C12 C 0.195331 0.195331 0.195331 Uiso 0.0633 16 0.5 d . . .
N6 N 0.1961 0.1961 0.1961 Uiso 0.0633 16 0.5 d . . .
C21 C 0.212159 0.212159 0.212159 Uiso 0.0633 16 0.5 d . . .
C22 C 0.204408 0.231201 0.231201 Uiso 0.0633 48 0.1667 d . . .
C23 C 0.180663 0.212159 0.180663 Uiso 0.0633 48 0.5 d . . .
C24 C 0.17342 0.238518 0.17342 Uiso 0.0633 48 0.5 d . . .

loop_
_atom_type_symbol
_atom_type_scat_dispersion_real
_atom_type_scat_dispersion_imag
_atom_type_scat_source
C 0.0033 0.0016 'International Tables Vol C tables 4.2.6.8 and 6.1.1.1'
N 0.0061 0.0033 'International Tables Vol C tables 4.2.6.8 and 6.1.1.1'
Na 0.0362 0.0249 'International Tables Vol C tables 4.2.6.8 and 6.1.1.1'
O 0.0106 0.0060 'International Tables Vol C tables 4.2.6.8 and 6.1.1.1'
Si 0.0817 0.0704 'International Tables Vol C tables 4.2.6.8 and 6.1.1.1'

loop_
_geom_angle_atom_site_label_1
_geom_angle_atom_site_label_2
_geom_angle_atom_site_label_3
_geom_angle_site_symmetry_1
_geom_angle_site_symmetry_2
_geom_angle_site_symmetry_3
_geom_angle
O67 Si1 O70 4_566 . 4_566 104(2)
O67 Si1 O65 4_566 . 3_666 109(3)
O67 Si1 O64 4_566 . 22_565 103(3)
O70 Si1 O65 4_566 . 3_666 117(3)
O70 Si1 O64 4_566 . 22_565 102(2)
O65 Si1 O64 3_666 . 22_565 121(3)
O67 Al1 O70 4_566 . 4_566 104(2)
O67 Al1 O65 4_566 . 3_666 109(3)
O67 Al1 O64 4_566 . 22_565 103(3)
O70 Al1 O65 4_566 . 3_666 117(3)
O70 Al1 O64 4_566 . 22_565 102(2)
O65 Al1 O64 3_666 . 22_565 121(3)
O3 Si2 O27 26_556 . 39_656 106.6(18)
O3 Si2 O69 26_556 . 3_656 113(2)
O3 Si2 O68 26_556 . 21_556 111(2)
O27 Si2 O69 39_656 . 3_656 113(2)
O27 Si2 O68 39_656 . 21_556 107(2)
O69 Si2 O68 3_656 . 21_556 106(2)
O3 Al2 O27 26_556 . 39_656 106.6(18)
O3 Al2 O69 26_556 . 3_656 113(2)
O3 Al2 O68 26_556 . 21_556 111(2)
O27 Al2 O69 39_656 . 3_656 113(2)
O27 Al2 O68 39_656 . 21_556 107(2)
O69 Al2 O68 3_656 . 21_556 106(2)
O35 Si3 O36 78_655 . 61_556 114.1(19)
O35 Si3 O38 78_655 . 92_656 106.1(17)
O35 Si3 O44 78_655 . 69_556 106(2)
O36 Si3 O38 61_556 . 92_656 112.2(17)
O36 Si3 O44 61_556 . 69_556 107.3(19)
O38 Si3 O44 92_656 . 69_556 111(2)
O35 Al3 O36 78_655 . 61_556 114.1(19)
O35 Al3 O38 78_655 . 92_656 106.1(17)
O35 Al3 O44 78_655 . 69_556 106(2)
O36 Al3 O38 61_556 . 92_656 112.2(17)
O36 Al3 O44 61_556 . 69_556 107.3(19)
O38 Al3 O44 92_656 . 69_556 111(2)
O1 Si4 O4 23_655 . . 112(2)
O1 Si4 O70 23_655 . . 100.9(17)
O1 Si4 O66 23_655 . . 106(2)
O4 Si4 O70 . . . 107.5(18)
O4 Si4 O66 . . . 113(3)
O70 Si4 O66 . . . 117(3)
O1 Al4 O4 23_655 . . 112(2)
O1 Al4 O70 23_655 . . 100.9(17)
O1 Al4 O66 23_655 . . 106(2)
O4 Al4 O70 . . . 107.5(18)
O4 Al4 O66 . . . 113(3)
O70 Al4 O66 . . . 117(3)
O34 Si5 O34 3_656 . 65_445 103.0(17)
O34 Si5 O55 3_656 . 3_656 103.7(19)
O34 Si5 O55 3_656 . 65_445 118(2)
O34 Si5 O55 65_445 . 3_656 118(2)
O34 Si5 O55 65_445 . 65_445 103.7(19)
O55 Si5 O55 3_656 . 65_445 111(2)
O34 Al5 O34 3_656 . 65_445 103.0(17)
O34 Al5 O55 3_656 . 3_656 103.7(19)
O34 Al5 O55 3_656 . 65_445 118(2)
O34 Al5 O55 65_445 . 3_656 118(2)
O34 Al5 O55 65_445 . 65_445 103.7(19)
O55 Al5 O55 3_656 . 65_445 111(2)
O37 Si6 O37 10_655 . 61_555 110.8(18)
O36 Al6 O36 10_655 . 61_555 112.3(17)
O36 Al6 O37 10_655 . 10_655 112(2)
O36 Al6 O37 10_655 . 61_555 105.1(15)
O36 Al6 O37 61_555 . 10_655 105.1(15)
O36 Al6 O37 61_555 . 61_555 112(2)
O37 Al6 O37 10_655 . 61_555 110.8(18)
O38 Si7 O38 54_566 . 13_556 104.1(16)
O38 Si7 O63 54_566 . 51_656 107.0(18)
O38 Si7 O63 54_566 . 22_565 116.8(16)
O38 Si7 O63 13_556 . 51_656 116.8(16)
O38 Si7 O63 13_556 . 22_565 107.0(18)
O63 Si7 O63 51_656 . 22_565 105.6(14)
O38 Al7 O38 54_566 . 13_556 104.1(16)
O38 Al7 O63 54_566 . 51_656 107.0(18)
O38 Al7 O63 54_566 . 22_565 116.8(16)
O38 Al7 O63 13_556 . 51_656 116.8(16)
O38 Al7 O63 13_556 . 22_565 107.0(18)
O63 Al7 O63 51_656 . 22_565 105.6(14)
O1 Si8 O26 26_556 . 31_556 105.8(16)
O1 Si8 O69 26_556 . 21_556 104.4(17)
O26 Si8 O69 31_556 . 21_556 111(2)
O1 Al8 O2 26_556 . 28_655 114.5(19)
O1 Al8 O26 26_556 . 31_556 105.8(16)
O1 Al8 O69 26_556 . 21_556 104.4(17)
O2 Al8 O26 28_655 . 31_556 107.1(17)
O2 Al8 O69 28_655 . 21_556 114(2)
O26 Al8 O69 31_556 . 21_556 111(2)
O5 Si9 O9 . . 28_655 113.0(16)
O5 Si9 O45 . . . 104.3(19)
O5 Si9 O57 . . . 109(2)
O9 Si9 O45 28_655 . . 106(2)
O9 Si9 O57 28_655 . . 111(2)
O45 Si9 O57 . . . 113(3)
O5 Al9 O9 . . 28_655 113.0(16)
O5 Al9 O45 . . . 104.3(19)
O5 Al9 O57 . . . 109(2)
O9 Al9 O45 28_655 . . 106(2)
O9 Al9 O57 28_655 . . 111(2)
O45 Al9 O57 . . . 113(3)
O5 Si10 O6 . . . 109.2(15)
O5 Si10 O14 . . 5_555 100.2(12)
O5 Si10 O56 . . 4_566 106(2)
O6 Si10 O14 . . 5_555 118.3(17)
O6 Si10 O56 . . 4_566 117(2)
O14 Si10 O56 5_555 . 4_566 104.1(19)
O5 Al10 O6 . . . 109.2(15)
O5 Al10 O14 . . 5_555 100.2(12)
O5 Al10 O56 . . 4_566 106(2)
O6 Al10 O14 . . 5_555 118.3(17)
O6 Al10 O56 . . 4_566 117(2)
O14 Al10 O56 5_555 . 4_566 104.1(19)
O6 Si11 O7 . . . 102.1(16)
O6 Si11 O15 . . 5_555 108(2)
O6 Si11 O58 . . . 119(3)
O7 Si11 O15 . . 5_555 105.3(17)
O7 Si11 O58 . . . 114(3)
O15 Si11 O58 5_555 . . 108(2)
O6 Al11 O7 . . . 102.1(16)
O6 Al11 O15 . . 5_555 108(2)
O6 Al11 O58 . . . 119(3)
O7 Al11 O15 . . 5_555 105.3(17)
O7 Al11 O58 . . . 114(3)
O15 Al11 O58 5_555 . . 108(2)
O7 Si12 O8 . . . 101.9(17)
O7 Si12 O46 . . . 110(2)
O8 Si12 O46 . . . 115(2)
O7 Al12 O8 . . . 101.9(17)
O7 Al12 O46 . . . 110(2)
O7 Al12 O59 . . . 111(2)
O8 Al12 O46 . . . 115(2)
O8 Al12 O59 . . . 117(2)
O46 Al12 O59 . . . 103(2)
O8 Si13 O42 . . . 114(2)
O8 Si13 O47 . . . 105(2)
O8 Si13 O60 . . . 110(3)
O42 Si13 O47 . . . 112(2)
O42 Si13 O60 . . . 112(3)
O47 Si13 O60 . . . 104(3)
O8 Al13 O42 . . . 114(2)
O8 Al13 O47 . . . 105(2)
O8 Al13 O60 . . . 110(3)
O42 Al13 O47 . . . 112(2)
O42 Al13 O60 . . . 112(3)
O47 Al13 O60 . . . 104(3)
O10 Si14 O11 . . 43_555 117(2)
O10 Si14 O24 . . 33_666 112(2)
O10 Si14 O41 . . . 105(2)
O11 Si14 O24 43_555 . 33_666 107.1(17)
O11 Si14 O41 43_555 . . 110(2)
O24 Si14 O41 33_666 . . 104(2)
O10 Al14 O11 . . 43_555 117(2)
O10 Al14 O24 . . 33_666 112(2)
O10 Al14 O41 . . . 105(2)
O11 Al14 O24 43_555 . 33_666 107.1(17)
O11 Al14 O41 43_555 . . 110(2)
O24 Al14 O41 33_666 . . 104(2)
O12 Si15 O13 43_555 . . 115(2)
O12 Si15 O15 43_555 . 48_555 109.0(18)
O12 Si15 O39 43_555 . 20_565 112(2)
O13 Si15 O15 . . 48_555 111(2)
O13 Si15 O39 . . 20_565 105(2)
O15 Si15 O39 48_555 . 20_565 104(2)
O12 Al15 O13 43_555 . . 115(2)
O12 Al15 O15 43_555 . 48_555 109.0(18)
O12 Al15 O39 43_555 . 20_565 112(2)
O13 Al15 O15 . . 48_555 111(2)
O13 Al15 O39 . . 20_565 105(2)
O15 Al15 O39 48_555 . 20_565 104(2)
O12 Si16 O40 10_656 . 67_655 115(2)
O12 Si16 O48 10_656 . 10_656 106(2)
O40 Si16 O48 67_655 . 10_656 108(2)
O11 Al16 O12 43_555 . 10_656 105.6(19)
O11 Al16 O40 43_555 . 67_655 110(2)
O11 Al16 O48 43_555 . 10_656 112(2)
O12 Al16 O40 10_656 . 67_655 115(2)
O12 Al16 O48 10_656 . 10_656 106(2)
O40 Al16 O48 67_655 . 10_656 108(2)
O10 Si17 O13 43_555 . 7_665 118(2)
O10 Si17 O14 43_555 . 41_665 110.1(17)
O10 Si17 O25 43_555 . 14_666 109.6(19)
O13 Si17 O14 7_665 . 41_665 103.6(19)
O13 Si17 O25 7_665 . 14_666 106.3(17)
O14 Si17 O25 41_665 . 14_666 109.1(16)
O10 Al17 O13 43_555 . 7_665 118(2)
O10 Al17 O14 43_555 . 41_665 110.1(17)
O10 Al17 O25 43_555 . 14_666 109.6(19)
O13 Al17 O14 7_665 . 41_665 103.6(19)
O13 Al17 O25 7_665 . 14_666 106.3(17)
O14 Al17 O25 41_665 . 14_666 109.1(16)
O3 Si18 O17 11_566 . 11_566 111(2)
O3 Si18 O29 11_566 . 18_655 111.7(17)
O3 Si18 O50 11_566 . 17_556 110(2)
O17 Si18 O29 11_566 . 18_655 115(2)
O17 Si18 O50 11_566 . 17_556 105(2)
O29 Si18 O50 18_655 . 17_556 104(2)
O3 Al18 O17 11_566 . 11_566 111(2)
O3 Al18 O29 11_566 . 18_655 111.7(17)
O3 Al18 O50 11_566 . 17_556 110(2)
O17 Al18 O29 11_566 . 18_655 115(2)
O17 Al18 O50 11_566 . 17_556 105(2)
O29 Al18 O50 18_655 . 17_556 104(2)
O9 Si19 O16 . . . 109.6(16)
O9 Si19 O49 . . . 113(2)
O9 Si19 O61 . . . 116(2)
O16 Si19 O49 . . . 103(2)
O16 Si19 O61 . . . 111(2)
O49 Si19 O61 . . . 103(2)
O9 Al19 O16 . . . 109.6(16)
O9 Al19 O49 . . . 113(2)
O9 Al19 O61 . . . 116(2)
O16 Al19 O49 . . . 103(2)
O16 Al19 O61 . . . 111(2)
O49 Al19 O61 . . . 103(2)
O4 Si20 O16 36_556 . . 105.0(18)
O4 Si20 O18 36_556 . 20_565 112(2)
O4 Si20 O62 36_556 . . 116(3)
O16 Si20 O18 . . 20_565 107.0(17)
O16 Si20 O62 . . . 113(2)
O18 Si20 O62 20_565 . . 104(2)
O4 Al20 O16 36_556 . . 105.0(18)
O4 Al20 O18 36_556 . 20_565 112(2)
O4 Al20 O62 36_556 . . 116(3)
O16 Al20 O18 . . 20_565 107.0(17)
O16 Al20 O62 . . . 113(2)
O18 Al20 O62 20_565 . . 104(2)
O2 Si21 O17 9_555 . 13_556 116(2)
O2 Si21 O18 9_555 . 27_565 111(2)
O2 Si21 O28 9_555 . 2_665 106.2(17)
O17 Si21 O18 13_556 . 27_565 106.9(17)
O17 Si21 O28 13_556 . 2_665 112(2)
O18 Si21 O28 27_565 . 2_665 104.0(17)
O2 Al21 O17 9_555 . 13_556 116(2)
O2 Al21 O18 9_555 . 27_565 111(2)
O2 Al21 O28 9_555 . 2_665 106.2(17)
O17 Al21 O18 13_556 . 27_565 106.9(17)
O17 Al21 O28 13_556 . 2_665 112(2)
O18 Al21 O28 27_565 . 2_665 104.0(17)
O19 Si22 O20 . . . 106(2)
O19 Si22 O28 . . 17_556 115(2)
O19 Si22 O31 . . 94_656 109.6(17)
O20 Si22 O28 . . 17_556 113.2(17)
O20 Si22 O31 . . 94_656 113.1(19)
O28 Si22 O31 17_556 . 94_656 100.7(16)
O19 Al22 O20 . . . 106(2)
O19 Al22 O28 . . 17_556 115(2)
O19 Al22 O31 . . 94_656 109.6(17)
O20 Al22 O28 . . 17_556 113.2(17)
O20 Al22 O31 . . 94_656 113.1(19)
O28 Al22 O31 17_556 . 94_656 100.7(16)
O21 Si23 O22 . . . 119(2)
O21 Si23 O24 . . 27_565 106.6(18)
O21 Si23 O35 . . 68_565 111(2)
O22 Si23 O24 . . 27_565 110(2)
O22 Si23 O35 . . 68_565 103.4(17)
O24 Si23 O35 27_565 . 68_565 105.2(17)
O21 Al23 O22 . . . 119(2)
O21 Al23 O24 . . 27_565 106.6(18)
O21 Al23 O35 . . 68_565 111(2)
O22 Al23 O24 . . 27_565 110(2)
O22 Al23 O35 . . 68_565 103.4(17)
O24 Al23 O35 27_565 . 68_565 105.2(17)
O19 Si24 O21 . . . 116(2)
O19 Si24 O29 . . 17_556 112(2)
O19 Si24 O37 . . 74_556 105.8(18)
O21 Si24 O29 . . 17_556 105.5(18)
O21 Si24 O37 . . 74_556 114(2)
O29 Si24 O37 17_556 . 74_556 103.2(17)
O19 Al24 O21 . . . 116(2)
O19 Al24 O29 . . 17_556 112(2)
O19 Al24 O37 . . 74_556 105.8(18)
O21 Al24 O29 . . 17_556 105.5(18)
O21 Al24 O37 . . 74_556 114(2)
O29 Al24 O37 17_556 . 74_556 103.2(17)
O23 Si25 O26 . . 25_666 113(2)
O23 Si25 O34 . . 35_655 107.5(17)
O23 Si25 O51 . . 1_655 113(2)
O26 Si25 O34 25_666 . 35_655 101.5(17)
O26 Si25 O51 25_666 . 1_655 109(2)
O34 Si25 O51 35_655 . 1_655 112(3)
O23 Al25 O26 . . 25_666 113(2)
O23 Al25 O34 . . 35_655 107.5(17)
O23 Al25 O51 . . 1_655 113(2)
O26 Al25 O34 25_666 . 35_655 101.5(17)
O26 Al25 O51 25_666 . 1_655 109(2)
O34 Al25 O51 35_655 . 1_655 112(3)
O23 Si26 O27 28_655 . 4_566 108(2)
O23 Si26 O33 28_655 . 43_555 100.5(17)
O23 Si26 O52 28_655 . . 118(2)
O27 Si26 O33 4_566 . 43_555 105.2(17)
O27 Si26 O52 4_566 . . 108(2)
O33 Si26 O52 43_555 . . 116(2)
O23 Al26 O27 28_655 . 4_566 108(2)
O23 Al26 O33 28_655 . 43_555 100.5(17)
O23 Al26 O52 28_655 . . 118(2)
O27 Al26 O33 4_566 . 43_555 105.2(17)
O27 Al26 O52 4_566 . . 108(2)
O33 Al26 O52 43_555 . . 116(2)
O30 Si27 O32 . . 17_556 112.9(19)
O30 Si27 O43 . . 20_565 106.5(19)
O30 Si27 O54 . . 1_655 111(2)
O32 Si27 O43 17_556 . 20_565 105(2)
O32 Si27 O54 17_556 . 1_655 107(2)
O43 Si27 O54 20_565 . 1_655 115(3)
O30 Al27 O32 . . 17_556 112.9(19)
O30 Al27 O43 . . 20_565 106.5(19)
O30 Al27 O54 . . 1_655 111(2)
O32 Al27 O43 17_556 . 20_565 105(2)
O32 Al27 O54 17_556 . 1_655 107(2)
O43 Al27 O54 20_565 . 1_655 115(3)
O31 Si28 O33 43_555 . 44_656 103.8(16)
O31 Si28 O53 43_555 . 1_655 105(2)
O33 Si28 O53 44_656 . 1_655 113(2)
O30 Al28 O31 . . 43_555 109.2(19)
O30 Al28 O33 . . 44_656 106.8(17)
O30 Al28 O53 . . 1_655 118(2)
O31 Al28 O33 43_555 . 44_656 103.8(16)
O31 Al28 O53 43_555 . 1_655 105(2)
O33 Al28 O53 44_656 . 1_655 113(2)
O20 Si29 O22 42_566 . 42_566 113.6(19)
O20 Si29 O25 42_566 . 20_565 102.6(15)
O20 Si29 O32 42_566 . 78_644 110.2(18)
O22 Si29 O25 42_566 . 20_565 116.0(18)
O22 Si29 O32 42_566 . 78_644 109.8(15)
O25 Si29 O32 20_565 . 78_644 104.0(14)
O20 Al29 O22 42_566 . 42_566 113.6(19)
O20 Al29 O25 42_566 . 20_565 102.6(15)
O20 Al29 O32 42_566 . 78_644 110.2(18)
O22 Al29 O25 42_566 . 20_565 116.0(18)
O22 Al29 O32 42_566 . 78_644 109.8(15)
O25 Al29 O32 20_565 . 78_644 104.0(14)
Si4 O1 Si8 21_556 . 26_556 140(2)
Si4 O1 Al8 21_556 . 26_556 140(2)
Al4 O1 Si8 21_556 . 26_556 140(2)
Al4 O1 Al8 21_556 . 26_556 140(2)
Al8 O2 Si21 28_655 . 5_555 143(3)
Al8 O2 Al21 28_655 . 5_555 143(3)
Si2 O3 Si18 26_556 . 8_656 147(3)
Si2 O3 Al18 26_556 . 8_656 147(3)
Al2 O3 Si18 26_556 . 8_656 147(3)
Al2 O3 Al18 26_556 . 8_656 147(3)
Si4 O4 Si20 . . 30_655 147(3)
Si4 O4 Al20 . . 30_655 147(3)
Al4 O4 Si20 . . 30_655 147(3)
Al4 O4 Al20 . . 30_655 147(3)
Si9 O5 Si10 . . . 150(2)
Si9 O5 Al10 . . . 150(2)
Al9 O5 Si10 . . . 150(2)
Al9 O5 Al10 . . . 150(2)
Si10 O6 Si11 . . . 129(2)
Si10 O6 Al11 . . . 129(2)
Al10 O6 Si11 . . . 129(2)
Al10 O6 Al11 . . . 129(2)
Si11 O7 Si12 . . . 139(2)
Si11 O7 Al12 . . . 139(2)
Al11 O7 Si12 . . . 139(2)
Al11 O7 Al12 . . . 139(2)
Si12 O8 Si13 . . . 154(3)
Si12 O8 Al13 . . . 154(3)
Al12 O8 Si13 . . . 154(3)
Al12 O8 Al13 . . . 154(3)
Si9 O9 Si19 28_655 . . 141(2)
Si9 O9 Al19 28_655 . . 141(2)
Al9 O9 Si19 28_655 . . 141(2)
Al9 O9 Al19 28_655 . . 141(2)
Si14 O10 Si17 . . 43_555 141(2)
Si14 O10 Al17 . . 43_555 141(2)
Al14 O10 Si17 . . 43_555 141(2)
Al14 O10 Al17 . . 43_555 141(2)
Si14 O11 Al16 43_555 . 43_555 147(2)
Al14 O11 Al16 43_555 . 43_555 147(2)
Si15 O12 Si16 43_555 . 7_665 153(3)
Si15 O12 Al16 43_555 . 7_665 153(3)
Al15 O12 Si16 43_555 . 7_665 153(3)
Al15 O12 Al16 43_555 . 7_665 153(3)
Si15 O13 Si17 . . 10_656 141(3)
Si15 O13 Al17 . . 10_656 141(3)
Al15 O13 Si17 . . 10_656 141(3)
Al15 O13 Al17 . . 10_656 141(3)
Si10 O14 Si17 9_555 . 44_656 149(2)
Si10 O14 Al17 9_555 . 44_656 149(2)
Al10 O14 Si17 9_555 . 44_656 149(2)
Al10 O14 Al17 9_555 . 44_656 149(2)
Si11 O15 Si15 9_555 . 48_555 151(3)
Si11 O15 Al15 9_555 . 48_555 151(3)
Al11 O15 Si15 9_555 . 48_555 151(3)
Al11 O15 Al15 9_555 . 48_555 151(3)
Si19 O16 Si20 . . . 145(2)
Si19 O16 Al20 . . . 145(2)
Al19 O16 Si20 . . . 145(2)
Al19 O16 Al20 . . . 145(2)
Si18 O17 Si21 8_656 . 13_556 143(3)
Si18 O17 Al21 8_656 . 13_556 143(3)
Al18 O17 Si21 8_656 . 13_556 143(3)
Al18 O17 Al21 8_656 . 13_556 143(3)
Si20 O18 Si21 17_556 . 27_565 143(3)
Si20 O18 Al21 17_556 . 27_565 143(3)
Al20 O18 Si21 17_556 . 27_565 143(3)
Al20 O18 Al21 17_556 . 27_565 143(3)
Si22 O19 Si24 . . . 146(3)
Si22 O19 Al24 . . . 146(3)
Al22 O19 Si24 . . . 146(3)
Al22 O19 Al24 . . . 146(3)
Si22 O20 Si29 . . 42_566 151(2)
Si22 O20 Al29 . . 42_566 151(2)
Al22 O20 Si29 . . 42_566 151(2)
Al22 O20 Al29 . . 42_566 151(2)
Si23 O21 Si24 . . . 142(3)
Si23 O21 Al24 . . . 142(3)
Al23 O21 Si24 . . . 142(3)
Al23 O21 Al24 . . . 142(3)
Si23 O22 Si29 . . 42_566 139(2)
Si23 O22 Al29 . . 42_566 139(2)
Al23 O22 Si29 . . 42_566 139(2)
Al23 O22 Al29 . . 42_566 139(2)
Si25 O23 Si26 . . 28_655 138(2)
Si25 O23 Al26 . . 28_655 138(2)
Al25 O23 Si26 . . 28_655 138(2)
Al25 O23 Al26 . . 28_655 138(2)
Si14 O24 Si23 29_666 . 27_565 141(2)
Si14 O24 Al23 29_666 . 27_565 141(2)
Al14 O24 Si23 29_666 . 27_565 141(2)
Al14 O24 Al23 29_666 . 27_565 141(2)
Si17 O25 Si29 14_666 . 17_556 141(2)
Si17 O25 Al29 14_666 . 17_556 141(2)
Al17 O25 Si29 14_666 . 17_556 141(2)
Al17 O25 Al29 14_666 . 17_556 141(2)
Si8 O26 Si25 34_565 . 25_666 148(3)
Si8 O26 Al25 34_565 . 25_666 148(3)
Al8 O26 Si25 34_565 . 25_666 148(3)
Al8 O26 Al25 34_565 . 25_666 148(3)
Si2 O27 Si26 40_566 . 4_566 149(3)
Si2 O27 Al26 40_566 . 4_566 149(3)
Al2 O27 Si26 40_566 . 4_566 149(3)
Al2 O27 Al26 40_566 . 4_566 149(3)
Si21 O28 Si22 2_665 . 20_565 143(2)
Si21 O28 Al22 2_665 . 20_565 143(2)
Al21 O28 Si22 2_665 . 20_565 143(2)
Al21 O28 Al22 2_665 . 20_565 143(2)
Si18 O29 Si24 18_655 . 20_565 143(2)
Si18 O29 Al24 18_655 . 20_565 143(2)
Al18 O29 Si24 18_655 . 20_565 143(2)
Al18 O29 Al24 18_655 . 20_565 143(2)
Si27 O30 Al28 . . . 148(2)
Al27 O30 Al28 . . . 148(2)
Si22 O31 Si28 94_646 . 43_555 148(2)
Si22 O31 Al28 94_646 . 43_555 148(2)
Al22 O31 Si28 94_646 . 43_555 148(2)
Al22 O31 Al28 94_646 . 43_555 148(2)
Si27 O32 Si29 20_565 . 84_556 147(2)
Si27 O32 Al29 20_565 . 84_556 147(2)
Al27 O32 Si29 20_565 . 84_556 147(2)
Al27 O32 Al29 20_565 . 84_556 147(2)
Si26 O33 Si28 43_555 . 41_665 137(2)
Si26 O33 Al28 43_555 . 41_665 137(2)
Al26 O33 Si28 43_555 . 41_665 137(2)
Al26 O33 Al28 43_555 . 41_665 137(2)
Si5 O34 Si25 3_656 . 32_565 144(3)
Si5 O34 Al25 3_656 . 32_565 144(3)
Al5 O34 Si25 3_656 . 32_565 144(3)
Al5 O34 Al25 3_656 . 32_565 144(3)
Si3 O35 Si23 84_446 . 65_446 144(3)
Si3 O35 Al23 84_446 . 65_446 144(3)
Al3 O35 Si23 84_446 . 65_446 144(3)
Al3 O35 Al23 84_446 . 65_446 144(3)
Si3 O36 Al6 61_446 . 7_565 144(2)
Al3 O36 Al6 61_446 . 7_565 144(2)
Si6 O37 Si24 7_565 . 74_446 143(3)
Si6 O37 Al24 7_565 . 74_446 143(3)
Al6 O37 Si24 7_565 . 74_446 143(3)
Al6 O37 Al24 7_565 . 74_446 143(3)
Si3 O38 Si7 89_664 . 60_664 150(3)
Si3 O38 Al7 89_664 . 60_664 150(3)
Al3 O38 Si7 89_664 . 60_664 150(3)
Al3 O38 Al7 89_664 . 60_664 150(3)
Si2 O69 Si8 3_656 . 23_655 142(3)
Si2 O69 Al8 3_656 . 23_655 142(3)
Al2 O69 Si8 3_656 . 23_655 142(3)
Al2 O69 Al8 3_656 . 23_655 142(3)
Si15 O39 Si15 17_556 . 29_666 137(3)
Si15 O39 Al15 17_556 . 29_666 137(3)
Si15 O39 Al15 29_666 . 17_556 137(3)
Al15 O39 Al15 17_556 . 29_666 137(3)
Si16 O40 Si16 67_655 . 79_545 134(3)
Si16 O40 Al16 67_655 . 79_545 134(3)
Si16 O40 Al16 79_545 . 67_655 134(3)
Al16 O40 Al16 67_655 . 79_545 134(3)
Si14 O41 Si14 . . 37_665 143(3)
Si14 O41 Al14 . . 37_665 143(3)
Si14 O41 Al14 37_665 . . 143(3)
Al14 O41 Al14 . . 37_665 143(3)
Si13 O42 Si13 . . 37_665 132(3)
Si13 O42 Al13 . . 37_665 132(3)
Si13 O42 Al13 37_665 . . 132(3)
Al13 O42 Al13 . . 37_665 132(3)
Si27 O43 Si27 17_556 . 27_565 138(4)
Si27 O43 Al27 17_556 . 27_565 138(4)
Si27 O43 Al27 27_565 . 17_556 138(4)
Al27 O43 Al27 17_556 . 27_565 138(4)
Si3 O44 Si3 71_644 . 78_644 145(3)
Si3 O44 Al3 71_644 . 78_644 145(3)
Si3 O44 Al3 78_644 . 71_644 145(3)
Al3 O44 Al3 71_644 . 78_644 145(3)
Si9 O45 Si9 . . 43_555 157(3)
Si9 O45 Al9 . . 43_555 157(3)
Si9 O45 Al9 43_555 . . 157(3)
Al9 O45 Al9 . . 43_555 157(3)
Si12 O46 Si12 . . 43_555 132(3)
Si12 O46 Al12 . . 43_555 132(3)
Si12 O46 Al12 43_555 . . 132(3)
Al12 O46 Al12 . . 43_555 132(3)
Si13 O47 Si13 . . 43_555 135(2)
Si13 O47 Al13 . . 43_555 135(2)
Si13 O47 Al13 43_555 . . 135(2)
Al13 O47 Al13 . . 43_555 135(2)
Si16 O48 Si16 7_665 . 46_656 135(3)
Si16 O48 Al16 7_665 . 46_656 135(3)
Si16 O48 Al16 46_656 . 7_665 135(3)
Al16 O48 Al16 7_665 . 46_656 135(3)
Si19 O49 Si19 . . 43_555 145(3)
Si19 O49 Al19 . . 43_555 145(3)
Si19 O49 Al19 43_555 . . 145(3)
Al19 O49 Al19 . . 43_555 145(3)
Si18 O50 Si18 20_565 . 26_556 144(3)
Si18 O50 Al18 20_565 . 26_556 144(3)
Si18 O50 Al18 26_556 . 20_565 144(3)
Al18 O50 Al18 20_565 . 26_556 144(3)
Si1 O67 Si1 4_566 . 47_566 157(3)
Si1 O67 Al1 4_566 . 47_566 157(3)
Si1 O67 Al1 47_566 . 4_566 157(3)
Al1 O67 Al1 4_566 . 47_566 157(3)
Si2 O68 Si2 23_655 . 28_655 142(3)
Si2 O68 Al2 23_655 . 28_655 142(3)
Si2 O68 Al2 28_655 . 23_655 142(3)
Al2 O68 Al2 23_655 . 28_655 142(3)
Si7 O63 Si7 51_646 . 32_565 134.9(12)
Si7 O63 Al7 51_646 . 32_565 134.9(12)
Si7 O63 Al7 32_565 . 51_646 134.9(12)
Al7 O63 Al7 51_646 . 32_565 134.9(12)
Si1 O70 Si4 4_566 . . 136(3)
Si1 O70 Al4 4_566 . . 136(3)
Al1 O70 Si4 4_566 . . 136(3)
Al1 O70 Al4 4_566 . . 136(3)
Si25 O51 Si25 1_455 . 28_655 149(4)
Si25 O51 Al25 1_455 . 28_655 149(4)
Si25 O51 Al25 28_655 . 1_455 149(4)
Al25 O51 Al25 1_455 . 28_655 149(4)
Si26 O52 Si26 . . 28_555 143(4)
Si26 O52 Al26 . . 28_555 143(4)
Si26 O52 Al26 28_555 . . 143(4)
Al26 O52 Al26 . . 28_555 143(4)
Si28 O53 Si28 1_455 . 28_655 136(3)
Si28 O53 Al28 1_455 . 28_655 136(3)
Si28 O53 Al28 28_655 . 1_455 136(3)
Al28 O53 Al28 1_455 . 28_655 136(3)
Si27 O54 Si27 1_455 . 28_655 140(4)
Si27 O54 Al27 1_455 . 28_655 140(4)
Si27 O54 Al27 28_655 . 1_455 140(4)
Al27 O54 Al27 1_455 . 28_655 140(4)
Si5 O55 Si5 3_656 . 28_655 138(3)
Si5 O55 Al5 3_656 . 28_655 138(3)
Si5 O55 Al5 28_655 . 3_656 138(3)
Al5 O55 Al5 3_656 . 28_655 138(3)
Si10 O56 Si10 4_566 . 27_565 149(3)
Si10 O56 Al10 4_566 . 27_565 149(3)
Si10 O56 Al10 27_565 . 4_566 149(3)
Al10 O56 Al10 4_566 . 27_565 149(3)
Si9 O57 Si9 . . 26_556 147(4)
Si9 O57 Al9 . . 26_556 147(4)
Si9 O57 Al9 26_556 . . 147(4)
Al9 O57 Al9 . . 26_556 147(4)
Si11 O58 Si11 . . 26_556 148(4)
Si11 O58 Al11 . . 26_556 148(4)
Si11 O58 Al11 26_556 . . 148(4)
Al11 O58 Al11 . . 26_556 148(4)
Al12 O59 Al12 . . 26_556 140(3)
Si13 O60 Si13 . . 26_556 153(4)
Si13 O60 Al13 . . 26_556 153(4)
Si13 O60 Al13 26_556 . . 153(4)
Al13 O60 Al13 . . 26_556 153(4)
Si19 O61 Si19 . . 26_556 137(3)
Si19 O61 Al19 . . 26_556 137(3)
Si19 O61 Al19 26_556 . . 137(3)
Al19 O61 Al19 . . 26_556 137(3)
Si20 O62 Si20 . . 26_556 140(4)
Si20 O62 Al20 . . 26_556 140(4)
Si20 O62 Al20 26_556 . . 140(4)
Al20 O62 Al20 . . 26_556 140(4)
Si1 O65 Si1 3_646 . 26_546 142(4)
Si1 O65 Al1 3_646 . 26_546 142(4)
Si1 O65 Al1 26_546 . 3_646 142(4)
Al1 O65 Al1 3_646 . 26_546 142(4)
Si4 O66 Si4 . . 28_655 144(4)
Si4 O66 Al4 . . 28_655 144(4)
Si4 O66 Al4 28_655 . . 144(4)
Al4 O66 Al4 . . 28_655 144(4)
Si1 O64 Si1 22_565 . 48_545 129(4)
Si1 O64 Al1 22_565 . 48_545 129(4)
Si1 O64 Al1 48_545 . 22_565 129(4)
Al1 O64 Al1 22_565 . 48_545 129(4)

loop_
_geom_bond_atom_site_label_1
_geom_bond_atom_site_label_2
_geom_bond_site_symmetry_1
_geom_bond_site_symmetry_2
_geom_bond_distance
Si1 O67 . 4_566 1.65(4)
Si1 O70 . 4_566 1.63(3)
Si1 O65 . 3_666 1.67(3)
Si1 O64 . 22_565 1.65(3)
Al1 Al1 . 27_575 2.97(2)
Al1 O67 . 4_566 1.65(4)
Al1 O70 . 4_566 1.63(3)
Al1 O65 . 3_666 1.67(3)
Al1 O64 . 22_565 1.65(3)
Si2 O3 . 26_556 1.67(3)
Si2 O27 . 39_656 1.65(3)
Si2 O69 . 3_656 1.64(3)
Si2 O68 . 21_556 1.66(4)
Al2 O3 . 26_556 1.67(3)
Al2 O27 . 39_656 1.65(3)
Al2 O69 . 3_656 1.64(3)
Al2 O68 . 21_556 1.66(4)
Si3 O35 . 78_655 1.62(2)
Si3 O36 . 61_556 1.64(3)
Si3 O38 . 92_656 1.64(2)
Si3 O44 . 69_556 1.65(4)
Al3 O35 . 78_655 1.62(2)
Al3 O36 . 61_556 1.64(3)
Al3 O38 . 92_656 1.64(2)
Al3 O44 . 69_556 1.65(4)
Si4 O1 . 23_655 1.63(3)
Si4 O4 . . 1.65(3)
Si4 O70 . . 1.64(3)
Si4 O66 . . 1.64(3)
Al4 O1 . 23_655 1.63(3)
Al4 O4 . . 1.65(3)
Al4 O70 . . 1.64(3)
Al4 O66 . . 1.64(3)
Si8 O1 . 26_556 1.65(3)
Si8 O26 . 31_556 1.64(3)
Si8 O69 . 21_556 1.67(3)
Al8 O1 . 26_556 1.65(3)
Al8 O2 . 28_655 1.68(3)
Al8 O26 . 31_556 1.64(3)
Al8 O69 . 21_556 1.67(3)
Si9 O5 . . 1.65(2)
Si9 O9 . 28_655 1.67(2)
Si9 O45 . . 1.64(4)
Si9 O57 . . 1.64(2)
Al9 O5 . . 1.65(2)
Al9 O9 . 28_655 1.67(2)
Al9 O45 . . 1.64(4)
Al9 O57 . . 1.64(2)
Si10 O5 . . 1.67(2)
Si10 O6 . . 1.62(2)
Si10 O14 . 5_555 1.66(2)
Si10 O56 . 4_566 1.663(19)
Al10 O5 . . 1.67(2)
Al10 O6 . . 1.62(2)
Al10 O14 . 5_555 1.66(2)
Al10 O56 . 4_566 1.663(19)
Si11 O6 . . 1.64(3)
Si11 O7 . . 1.65(3)
Si11 O15 . 5_555 1.66(3)
Si11 O58 . . 1.61(2)
Al11 O6 . . 1.64(3)
Al11 O7 . . 1.65(3)
Al11 O15 . 5_555 1.66(3)
Al11 O58 . . 1.61(2)
Si12 O7 . . 1.64(3)
Si12 O8 . . 1.65(2)
Si12 O46 . . 1.64(4)
Al12 O7 . . 1.64(3)
Al12 O8 . . 1.65(2)
Al12 O46 . . 1.64(4)
Al12 O59 . . 1.68(2)
Si13 O8 . . 1.63(2)
Si13 O42 . . 1.66(5)
Si13 O47 . . 1.66(4)
Si13 O60 . . 1.65(2)
Al13 O8 . . 1.63(2)
Al13 O42 . . 1.66(5)
Al13 O47 . . 1.66(4)
Al13 O60 . . 1.65(2)
Si14 O10 . . 1.64(3)
Si14 O11 . 43_555 1.65(2)
Si14 O24 . 33_666 1.64(3)
Si14 O41 . . 1.65(4)
Al14 O10 . . 1.64(3)
Al14 O11 . 43_555 1.65(2)
Al14 O24 . 33_666 1.64(3)
Al14 O41 . . 1.65(4)
Si15 O12 . 43_555 1.63(3)
Si15 O13 . . 1.63(3)
Si15 O15 . 48_555 1.66(3)
Si15 O39 . 20_565 1.65(4)
Al15 O12 . 43_555 1.63(3)
Al15 O13 . . 1.63(3)
Al15 O15 . 48_555 1.66(3)
Al15 O39 . 20_565 1.65(4)
Si16 O12 . 10_656 1.65(2)
Si16 O40 . 67_655 1.63(5)
Si16 O48 . 10_656 1.66(4)
Al16 Al16 . 46_656 3.00(2)
Al16 O11 . 43_555 1.68(2)
Al16 O12 . 10_656 1.65(2)
Al16 O40 . 67_655 1.63(5)
Al16 O48 . 10_656 1.66(4)
Si17 O10 . 43_555 1.67(3)
Si17 O13 . 7_665 1.66(3)
Si17 O14 . 41_665 1.65(2)
Si17 O25 . 14_666 1.64(3)
Al17 O10 . 43_555 1.67(3)
Al17 O13 . 7_665 1.66(3)
Al17 O14 . 41_665 1.65(2)
Al17 O25 . 14_666 1.64(3)
Si18 O3 . 11_566 1.66(3)
Si18 O17 . 11_566 1.65(3)
Si18 O29 . 18_655 1.62(3)
Si18 O50 . 17_556 1.63(4)
Al18 O3 . 11_566 1.66(3)
Al18 O17 . 11_566 1.65(3)
Al18 O29 . 18_655 1.62(3)
Al18 O50 . 17_556 1.63(4)
Si19 O9 . . 1.66(3)
Si19 O16 . . 1.64(3)
Si19 O49 . . 1.65(4)
Si19 O61 . . 1.66(3)
Al19 O9 . . 1.66(3)
Al19 O16 . . 1.64(3)
Al19 O49 . . 1.65(4)
Al19 O61 . . 1.66(3)
Si20 O4 . 36_556 1.64(3)
Si20 O16 . . 1.64(3)
Si20 O18 . 20_565 1.63(3)
Si20 O62 . . 1.65(2)
Al20 O4 . 36_556 1.64(3)
Al20 O16 . . 1.64(3)
Al20 O18 . 20_565 1.63(3)
Al20 O62 . . 1.65(2)
Si21 O2 . 9_555 1.64(3)
Si21 O17 . 13_556 1.67(3)
Si21 O18 . 27_565 1.64(3)
Si21 O28 . 2_665 1.65(3)
Al21 O2 . 9_555 1.64(3)
Al21 O17 . 13_556 1.67(3)
Al21 O18 . 27_565 1.64(3)
Al21 O28 . 2_665 1.65(3)
Si22 O19 . . 1.65(3)
Si22 O20 . . 1.66(2)
Si22 O28 . 17_556 1.63(3)
Si22 O31 . 94_656 1.66(3)
Al22 O19 . . 1.65(3)
Al22 O20 . . 1.66(2)
Al22 O28 . 17_556 1.63(3)
Al22 O31 . 94_656 1.66(3)
Si23 O21 . . 1.62(3)
Si23 O22 . . 1.66(3)
Si23 O24 . 27_565 1.63(3)
Si23 O35 . 68_565 1.64(3)
Al23 O21 . . 1.62(3)
Al23 O22 . . 1.66(3)
Al23 O24 . 27_565 1.63(3)
Al23 O35 . 68_565 1.64(3)
Si24 O19 . . 1.65(3)
Si24 O21 . . 1.65(3)
Si24 O29 . 17_556 1.66(3)
Si24 O37 . 74_556 1.65(3)
Al24 O19 . . 1.65(3)
Al24 O21 . . 1.65(3)
Al24 O29 . 17_556 1.66(3)
Al24 O37 . 74_556 1.65(3)
Si25 O23 . . 1.65(3)
Si25 O26 . 25_666 1.64(3)
Si25 O34 . 35_655 1.63(3)
Si25 O51 . 1_655 1.64(2)
Al25 O23 . . 1.65(3)
Al25 O26 . 25_666 1.64(3)
Al25 O34 . 35_655 1.63(3)
Al25 O51 . 1_655 1.64(2)
Si26 O23 . 28_655 1.66(3)
Si26 O27 . 4_566 1.64(3)
Si26 O33 . 43_555 1.63(3)
Si26 O52 . . 1.63(3)
Al26 O23 . 28_655 1.66(3)
Al26 O27 . 4_566 1.64(3)
Al26 O33 . 43_555 1.63(3)
Al26 O52 . . 1.63(3)
Si27 O30 . . 1.67(2)
Si27 O32 . 17_556 1.67(2)
Si27 O43 . 20_565 1.65(4)
Si27 O54 . 1_655 1.67(3)
Al27 O30 . . 1.67(2)
Al27 O32 . 17_556 1.67(2)
Al27 O43 . 20_565 1.65(4)
Al27 O54 . 1_655 1.67(3)
Si28 O31 . 43_555 1.67(3)
Si28 O33 . 44_656 1.64(3)
Si28 O53 . 1_655 1.65(3)
Al28 O30 . . 1.68(2)
Al28 O31 . 43_555 1.67(3)
Al28 O33 . 44_656 1.64(3)
Al28 O53 . 1_655 1.65(3)
Si29 O20 . 42_566 1.66(2)
Si29 O22 . 42_566 1.64(2)
Si29 O25 . 20_565 1.62(2)
Si29 O32 . 78_644 1.65(2)
Al29 O20 . 42_566 1.66(2)
Al29 O22 . 42_566 1.64(2)
Al29 O25 . 20_565 1.62(2)
Al29 O32 . 78_644 1.65(2)
Si5 O34 . 3_656 1.67(2)
Si5 O34 . 65_445 1.67(2)
Si5 O55 . 3_656 1.67(3)
Si5 O55 . 65_445 1.67(3)
Al5 O34 . 3_656 1.67(2)
Al5 O34 . 65_445 1.67(2)
Al5 O55 . 3_656 1.67(3)
Al5 O55 . 65_445 1.67(3)
Si6 O37 . 10_655 1.63(2)
Si6 O37 . 61_555 1.63(2)
Al6 O36 . 10_655 1.68(2)
Al6 O36 . 61_555 1.68(2)
Al6 O37 . 10_655 1.63(2)
Al6 O37 . 61_555 1.63(2)
Si7 O38 . 54_566 1.66(2)
Si7 O38 . 13_556 1.66(2)
Si7 O63 . 51_656 1.66(3)
Si7 O63 . 22_565 1.66(3)
Al7 O38 . 54_566 1.66(2)
Al7 O38 . 13_556 1.66(2)
Al7 O63 . 51_656 1.66(3)
Al7 O63 . 22_565 1.66(3)
